data_4117475
loop_
_publ_author_name
'Shikuo Ren'
'Zaozao Qiu'
'Zuowei Xie'

_publ_section_title
;
 Transition-Metal-Promoted or -Catalyzed Exocyclic Alkyne Insertion via
 Zirconacyclopentene with Carborane Auxiliary: Formation of Symmetric or
 Unsymmetric Benzocarboranes
;
_journal_name_full 'Journal of the American Chemical Society'
_journal_page_first 3242
_journal_page_last 3254
_journal_paper_doi 10.1021/ja211485t
_journal_volume 134
_journal_year 2012
_chemical_formula_sum 'C19 H34 B10 Si'
_chemical_formula_weight 398.65
_chemical_name_systematic
; 
 ? 
;
_space_group_IT_number 14
_symmetry_cell_setting monoclinic
_symmetry_space_group_name_Hall '-P 2ybc'
_symmetry_space_group_name_H-M 'P 1 21/c 1'
_atom_sites_solution_hydrogens geom
_atom_sites_solution_primary direct
_atom_sites_solution_secondary difmap
_audit_creation_method SHELXL-97
_cell_angle_alpha 90.00
_cell_angle_beta 113.184(3)
_cell_angle_gamma 90.00
_cell_formula_units_Z 4
_cell_length_a 13.579(2)
_cell_length_b 13.033(2)
_cell_length_c 14.930(2)
_cell_measurement_temperature 293(2)
_cell_volume 2428.9(6)
_computing_cell_refinement 'BRUKER SMART CCD DIFFRACTOMETER'
_computing_data_collection 'BRUKER SMART CCD DIFFRACTOMETER'
_computing_data_reduction 'BRUKER SMART CCD DIFFRACTOMETER'
_computing_molecular_graphics 'SIEMENS SHELXTL'
_computing_publication_material 'SIEMENS SHELXTL'
_computing_structure_refinement 'SHELXL-97 (Sheldrick, 2008)'
_computing_structure_solution 'SHELXS-97 (Sheldrick, 2008)'
_diffrn_ambient_temperature 293(2)
_diffrn_measured_fraction_theta_full 1.000
_diffrn_measured_fraction_theta_max 1.000
_diffrn_measurement_device_type 'BRUKER SMART CCD DIFFRACTOMETER'
_diffrn_measurement_method 'OMEGA SCAN'
_diffrn_radiation_monochromator graphite
_diffrn_radiation_source 'fine-focus sealed tube'
_diffrn_radiation_type MoK\a
_diffrn_radiation_wavelength 0.71073
_diffrn_reflns_av_R_equivalents 0.0496
_diffrn_reflns_av_sigmaI/netI 0.0560
_diffrn_reflns_limit_h_max 9
_diffrn_reflns_limit_h_min -16
_diffrn_reflns_limit_k_max 15
_diffrn_reflns_limit_k_min -15
_diffrn_reflns_limit_l_max 17
_diffrn_reflns_limit_l_min -17
_diffrn_reflns_number 12905
_diffrn_reflns_theta_full 25.00
_diffrn_reflns_theta_max 25.00
_diffrn_reflns_theta_min 1.63
_exptl_absorpt_coefficient_mu 0.101
_exptl_absorpt_correction_T_max 0.7456
_exptl_absorpt_correction_T_min 0.5922
_exptl_absorpt_correction_type multi-scan
_exptl_crystal_colour colourless
_exptl_crystal_density_diffrn 1.090
_exptl_crystal_description Block
_exptl_crystal_F_000 848
_exptl_crystal_size_max 0.50
_exptl_crystal_size_mid 0.40
_exptl_crystal_size_min 0.30
_refine_diff_density_max 0.230
_refine_diff_density_min -0.216
_refine_diff_density_rms 0.045
_refine_ls_extinction_method none
_refine_ls_goodness_of_fit_ref 1.062
_refine_ls_hydrogen_treatment riding
_refine_ls_matrix_type full
_refine_ls_number_parameters 271
_refine_ls_number_reflns 4285
_refine_ls_number_restraints 0
_refine_ls_restrained_S_all 1.062
_refine_ls_R_factor_all 0.0985
_refine_ls_R_factor_gt 0.0544
_refine_ls_shift/su_max 0.000
_refine_ls_shift/su_mean 0.000
_refine_ls_structure_factor_coef Fsqd
_refine_ls_weighting_details 'calc w=1/[\s^2^(Fo^2^)+(0.0920P)^2^+0.1503P] where P=(Fo^2^+2Fc^2^)/3'
_refine_ls_weighting_scheme calc
_refine_ls_wR_factor_gt 0.1403
_refine_ls_wR_factor_ref 0.1745
_reflns_number_gt 2666
_reflns_number_total 4285
_reflns_threshold_expression >2sigma(I)
_cod_data_source_file ja211485t_si_001_6.cif
_cod_data_source_block 3q
_cod_original_cell_volume 2428.8(7)
_cod_database_code 4117475

loop_
_symmetry_equiv_pos_as_xyz
'x, y, z'
'-x, y+1/2, -z+1/2'
'-x, -y, -z'
'x, -y-1/2, z-1/2'

loop_
_atom_site_label
_atom_site_type_symbol
_atom_site_fract_x
_atom_site_fract_y
_atom_site_fract_z
_atom_site_U_iso_or_equiv
_atom_site_adp_type
_atom_site_occupancy
_atom_site_symmetry_multiplicity
_atom_site_calc_flag
_atom_site_refinement_flags
Si1 Si 0.38746(6) 0.02937(6) 0.18170(5) 0.0552(3) Uani 1 1 d .
C1 C 0.14529(18) -0.14889(17) -0.06593(16) 0.0383(6) Uani 1 1 d .
C2 C 0.23511(17) -0.11843(18) 0.04480(16) 0.0403(6) Uani 1 1 d .
C11 C 0.10752(18) -0.06446(17) -0.13703(15) 0.0374(6) Uani 1 1 d .
C12 C 0.0172(2) -0.0901(2) -0.23359(17) 0.0544(7) Uani 1 1 d .
H12A H 0.0173 -0.1634 -0.2449 0.065 Uiso 1 1 calc R
H12B H 0.0299 -0.0555 -0.2855 0.065 Uiso 1 1 calc R
C13 C -0.0926(2) -0.0588(3) -0.2374(2) 0.0740(9) Uani 1 1 d .
H13A H -0.1466 -0.0769 -0.2997 0.111 Uiso 1 1 calc R
H13B H -0.0939 0.0139 -0.2280 0.111 Uiso 1 1 calc R
H13C H -0.1063 -0.0938 -0.1870 0.111 Uiso 1 1 calc R
C14 C 0.15067(17) 0.02953(17) -0.11438(15) 0.0363(5) Uani 1 1 d .
C15 C 0.1198(2) 0.11066(19) -0.19328(17) 0.0479(6) Uani 1 1 d .
H15A H 0.1251 0.1779 -0.1640 0.058 Uiso 1 1 calc R
H15B H 0.0460 0.1003 -0.2379 0.058 Uiso 1 1 calc R
C16 C 0.1925(2) 0.1065(2) -0.2498(2) 0.0725(9) Uani 1 1 d .
H16A H 0.1709 0.1583 -0.2995 0.109 Uiso 1 1 calc R
H16B H 0.1869 0.0401 -0.2793 0.109 Uiso 1 1 calc R
H16C H 0.2654 0.1184 -0.2059 0.109 Uiso 1 1 calc R
C17 C 0.23224(17) 0.05572(17) -0.01626(16) 0.0355(5) Uani 1 1 d .
C18 C 0.27009(19) 0.16507(17) -0.00590(16) 0.0412(6) Uani 1 1 d .
C19 C 0.2094(2) 0.24249(19) 0.01068(18) 0.0541(7) Uani 1 1 d .
H19A H 0.1462 0.2260 0.0176 0.065 Uiso 1 1 calc R
C20 C 0.2410(3) 0.3427(2) 0.0170(2) 0.0750(9) Uani 1 1 d .
H20A H 0.1991 0.3937 0.0278 0.090 Uiso 1 1 calc R
C21 C 0.3339(4) 0.3681(3) 0.0075(2) 0.0886(11) Uani 1 1 d .
H21A H 0.3550 0.4365 0.0118 0.106 Uiso 1 1 calc R
C22 C 0.3963(3) 0.2932(3) -0.0085(2) 0.0800(10) Uani 1 1 d .
H22A H 0.4600 0.3105 -0.0142 0.096 Uiso 1 1 calc R
C23 C 0.3639(2) 0.1918(2) -0.0159(2) 0.0580(7) Uani 1 1 d .
H23A H 0.4054 0.1411 -0.0278 0.070 Uiso 1 1 calc R
C24 C 0.27190(17) -0.00947(18) 0.06068(16) 0.0379(6) Uani 1 1 d .
C25 C 0.3782(2) 0.1630(2) 0.2205(2) 0.0748(9) Uani 1 1 d .
H25A H 0.4379 0.1769 0.2806 0.112 Uiso 1 1 calc R
H25B H 0.3126 0.1713 0.2299 0.112 Uiso 1 1 calc R
H25C H 0.3792 0.2097 0.1713 0.112 Uiso 1 1 calc R
C26 C 0.5144(2) 0.0100(3) 0.1639(3) 0.0909(11) Uani 1 1 d .
H26A H 0.5741 0.0288 0.2224 0.136 Uiso 1 1 calc R
H26B H 0.5139 0.0521 0.1109 0.136 Uiso 1 1 calc R
H26C H 0.5207 -0.0608 0.1492 0.136 Uiso 1 1 calc R
C27 C 0.3973(3) -0.0460(3) 0.2914(2) 0.0924(12) Uani 1 1 d .
H27A H 0.4565 -0.0213 0.3475 0.139 Uiso 1 1 calc R
H27B H 0.4082 -0.1172 0.2814 0.139 Uiso 1 1 calc R
H27C H 0.3322 -0.0384 0.3017 0.139 Uiso 1 1 calc R
B3 B 0.1039(2) -0.1480(2) 0.0296(2) 0.0434(7) Uani 1 1 d .
H3 H 0.0475 -0.0920 0.0380 0.052 Uiso 1 1 calc R
B4 B 0.0622(3) -0.2450(2) -0.0603(2) 0.0538(8) Uani 1 1 d .
H4 H -0.0221 -0.2523 -0.1108 0.065 Uiso 1 1 calc R
B5 B 0.1685(3) -0.2705(2) -0.0984(3) 0.0590(9) Uani 1 1 d .
H5 H 0.1529 -0.2941 -0.1736 0.071 Uiso 1 1 calc R
B6 B 0.2774(2) -0.1892(2) -0.0324(2) 0.0521(8) Uani 1 1 d .
H6 H 0.3325 -0.1598 -0.0641 0.063 Uiso 1 1 calc R
B7 B 0.2135(3) -0.1946(3) 0.1296(2) 0.0594(9) Uani 1 1 d .
H7 H 0.2283 -0.1689 0.2040 0.071 Uiso 1 1 calc R
B8 B 0.1070(3) -0.2766(3) 0.0643(3) 0.0643(9) Uani 1 1 d .
H8 H 0.0518 -0.3059 0.0960 0.077 Uiso 1 1 calc R
B9 B 0.1464(3) -0.3532(3) -0.0143(3) 0.0734(11) Uani 1 1 d .
H9 H 0.1171 -0.4321 -0.0342 0.088 Uiso 1 1 calc R
B10 B 0.2783(3) -0.3175(3) 0.0033(3) 0.0750(11) Uani 1 1 d .
H10 H 0.3351 -0.3732 -0.0048 0.090 Uiso 1 1 calc R
B11 B 0.3206(3) -0.2199(3) 0.0923(3) 0.0626(9) Uani 1 1 d .
H11 H 0.4048 -0.2109 0.1424 0.075 Uiso 1 1 calc R
B12 B 0.2397(3) -0.3214(3) 0.1034(3) 0.0796(12) Uani 1 1 d .
H12 H 0.2714 -0.3798 0.1609 0.095 Uiso 1 1 calc R

loop_
_atom_site_aniso_label
_atom_site_aniso_U_11
_atom_site_aniso_U_22
_atom_site_aniso_U_33
_atom_site_aniso_U_23
_atom_site_aniso_U_13
_atom_site_aniso_U_12
Si1 0.0402(5) 0.0675(6) 0.0456(5) -0.0060(4) 0.0036(3) 0.0049(4)
C1 0.0406(14) 0.0347(13) 0.0423(13) -0.0039(10) 0.0192(11) 0.0010(10)
C2 0.0366(14) 0.0398(14) 0.0414(13) 0.0044(10) 0.0122(11) 0.0065(10)
C11 0.0400(14) 0.0402(14) 0.0336(12) -0.0023(10) 0.0161(11) 0.0020(11)
C12 0.0672(19) 0.0540(17) 0.0379(14) -0.0098(12) 0.0162(14) -0.0098(14)
C13 0.0516(19) 0.094(2) 0.0584(19) -0.0057(17) 0.0023(15) -0.0082(16)
C14 0.0348(13) 0.0354(13) 0.0390(13) 0.0021(10) 0.0148(10) 0.0057(10)
C15 0.0497(16) 0.0419(15) 0.0448(14) 0.0077(11) 0.0106(12) 0.0044(12)
C16 0.075(2) 0.081(2) 0.067(2) 0.0315(17) 0.0331(17) 0.0086(16)
C17 0.0297(12) 0.0358(13) 0.0415(13) -0.0034(10) 0.0146(10) 0.0028(10)
C18 0.0438(15) 0.0367(14) 0.0423(14) -0.0025(11) 0.0162(11) -0.0014(11)
C19 0.0634(18) 0.0408(16) 0.0606(17) -0.0011(13) 0.0272(14) 0.0080(13)
C20 0.107(3) 0.0425(18) 0.068(2) -0.0060(15) 0.0264(19) 0.0096(18)
C21 0.133(3) 0.046(2) 0.075(2) -0.0039(16) 0.029(2) -0.030(2)
C22 0.084(2) 0.076(2) 0.081(2) -0.0110(18) 0.0342(19) -0.042(2)
C23 0.0523(17) 0.0618(19) 0.0655(18) -0.0109(14) 0.0293(15) -0.0138(14)
C24 0.0311(13) 0.0399(14) 0.0412(13) -0.0007(10) 0.0126(10) 0.0052(10)
C25 0.078(2) 0.083(2) 0.0488(17) -0.0201(15) 0.0089(15) -0.0060(17)
C26 0.0430(18) 0.117(3) 0.096(3) -0.021(2) 0.0095(17) 0.0069(18)
C27 0.088(3) 0.111(3) 0.0474(18) 0.0079(18) -0.0057(17) 0.011(2)
B3 0.0428(16) 0.0496(18) 0.0422(16) 0.0050(13) 0.0214(13) 0.0032(13)
B4 0.057(2) 0.0416(18) 0.068(2) -0.0009(15) 0.0297(16) -0.0079(14)
B5 0.068(2) 0.0359(17) 0.084(2) -0.0117(16) 0.0416(19) -0.0008(15)
B6 0.0480(18) 0.0387(17) 0.079(2) -0.0013(15) 0.0346(17) 0.0100(14)
B7 0.061(2) 0.062(2) 0.0526(19) 0.0251(16) 0.0193(16) 0.0114(16)
B8 0.064(2) 0.061(2) 0.075(2) 0.0230(18) 0.0346(19) -0.0009(17)
B9 0.084(3) 0.0339(18) 0.108(3) 0.0091(18) 0.044(2) -0.0023(17)
B10 0.072(2) 0.0367(18) 0.123(3) 0.0098(19) 0.045(2) 0.0166(16)
B11 0.056(2) 0.0452(19) 0.081(2) 0.0184(17) 0.0201(18) 0.0171(15)
B12 0.077(3) 0.055(2) 0.102(3) 0.036(2) 0.030(2) 0.0142(19)

loop_
_atom_type_symbol
_atom_type_description
_atom_type_scat_dispersion_real
_atom_type_scat_dispersion_imag
_atom_type_scat_source
C C 0.0033 0.0016 'International Tables Vol C Tables 4.2.6.8 and 6.1.1.4'
H H 0.0000 0.0000 'International Tables Vol C Tables 4.2.6.8 and 6.1.1.4'
B B 0.0013 0.0007 'International Tables Vol C Tables 4.2.6.8 and 6.1.1.4'
Si Si 0.0817 0.0704 'International Tables Vol C Tables 4.2.6.8 and 6.1.1.4'

loop_
_geom_angle_atom_site_label_1
_geom_angle_atom_site_label_2
_geom_angle_atom_site_label_3
_geom_angle
C25 Si1 C26 110.64(16)
C25 Si1 C27 102.09(15)
C26 Si1 C27 107.66(16)
C25 Si1 C24 114.02(12)
C26 Si1 C24 106.69(12)
C27 Si1 C24 115.60(13)
C11 C1 C2 116.54(18)
C11 C1 B4 122.2(2)
C2 C1 B4 111.36(18)
C11 C1 B5 122.3(2)
C2 C1 B5 110.74(19)
B4 C1 B5 62.45(16)
C11 C1 B3 117.12(18)
C2 C1 B3 61.90(14)
B4 C1 B3 61.89(16)
B5 C1 B3 113.2(2)
C11 C1 B6 117.33(19)
C2 C1 B6 61.26(15)
B4 C1 B6 112.9(2)
B5 C1 B6 61.43(16)
B3 C1 B6 113.41(19)
C24 C2 C1 116.84(18)
C24 C2 B11 122.5(2)
C1 C2 B11 109.7(2)
C24 C2 B7 125.1(2)
C1 C2 B7 108.73(19)
B11 C2 B7 62.37(17)
C24 C2 B6 115.61(19)
C1 C2 B6 61.41(16)
B11 C2 B6 61.29(17)
B7 C2 B6 112.2(2)
C24 C2 B3 119.36(18)
C1 C2 B3 60.64(14)
B11 C2 B3 111.9(2)
B7 C2 B3 60.54(15)
B6 C2 B3 112.49(19)
C14 C11 C1 120.4(2)
C14 C11 C12 123.3(2)
C1 C11 C12 116.2(2)
C11 C12 C13 112.9(2)
C11 C14 C17 122.7(2)
C11 C14 C15 118.8(2)
C17 C14 C15 118.5(2)
C14 C15 C16 111.3(2)
C24 C17 C14 125.7(2)
C24 C17 C18 120.1(2)
C14 C17 C18 114.28(19)
C23 C18 C19 118.2(2)
C23 C18 C17 121.3(2)
C19 C18 C17 120.4(2)
C20 C19 C18 121.1(3)
C21 C20 C19 120.2(3)
C20 C21 C22 120.2(3)
C21 C22 C23 119.6(3)
C22 C23 C18 120.6(3)
C17 C24 C2 117.7(2)
C17 C24 Si1 122.10(18)
C2 C24 Si1 119.62(16)
C1 B3 C2 57.46(13)
C1 B3 B7 105.0(2)
C2 B3 B7 59.01(16)
C1 B3 B8 105.1(2)
C2 B3 B8 105.6(2)
B7 B3 B8 60.12(19)
C1 B3 B4 58.56(15)
C2 B3 B4 105.15(19)
B7 B3 B4 108.1(2)
B8 B3 B4 60.19(18)
C1 B4 B8 105.3(2)
C1 B4 B3 59.55(15)
B8 B4 B3 59.43(18)
C1 B4 B9 105.3(2)
B8 B4 B9 60.3(2)
B3 B4 B9 108.1(2)
C1 B4 B5 59.14(15)
B8 B4 B5 107.9(2)
B3 B4 B5 108.6(2)
B9 B4 B5 59.66(19)
C1 B5 B10 105.2(2)
C1 B5 B9 105.1(2)
B10 B5 B9 60.0(2)
C1 B5 B6 59.85(16)
B10 B5 B6 59.44(19)
B9 B5 B6 107.9(3)
C1 B5 B4 58.41(15)
B10 B5 B4 107.8(2)
B9 B5 B4 60.06(18)
B6 B5 B4 108.3(2)
C2 B6 C1 57.33(13)
C2 B6 B10 105.6(2)
C1 B6 B10 105.0(2)
C2 B6 B11 58.74(17)
C1 B6 B11 104.4(2)
B10 B6 B11 60.2(2)
C2 B6 B5 105.4(2)
C1 B6 B5 58.72(16)
B10 B6 B5 60.2(2)
B11 B6 B5 108.1(2)
C2 B7 B3 60.45(15)
C2 B7 B8 106.5(2)
B3 B7 B8 59.96(18)
C2 B7 B12 105.6(2)
B3 B7 B12 108.3(3)
B8 B7 B12 60.0(2)
C2 B7 B11 58.69(15)
B3 B7 B11 108.8(2)
B8 B7 B11 108.0(3)
B12 B7 B11 59.8(2)
B3 B8 B7 59.93(18)
B3 B8 B12 108.5(2)
B7 B8 B12 60.4(2)
B3 B8 B4 60.38(17)
B7 B8 B4 108.1(2)
B12 B8 B4 108.0(3)
B3 B8 B9 108.7(2)
B7 B8 B9 108.2(2)
B12 B8 B9 59.8(2)
B4 B8 B9 60.2(2)
B12 B9 B10 60.1(2)
B12 B9 B5 108.0(2)
B10 B9 B5 60.0(2)
B12 B9 B4 107.4(3)
B10 B9 B4 108.0(2)
B5 B9 B4 60.28(18)
B12 B9 B8 59.6(2)
B10 B9 B8 107.7(3)
B5 B9 B8 107.8(2)
B4 B9 B8 59.53(18)
B6 B10 B11 60.16(19)
B6 B10 B9 108.7(2)
B11 B10 B9 108.2(3)
B6 B10 B5 60.36(19)
B11 B10 B5 108.2(2)
B9 B10 B5 60.0(2)
B6 B10 B12 108.4(2)
B11 B10 B12 60.1(2)
B9 B10 B12 59.9(2)
B5 B10 B12 107.8(2)
C2 B11 B6 59.97(16)
C2 B11 B10 106.1(2)
B6 B11 B10 59.64(19)
C2 B11 B12 105.7(2)
B6 B11 B12 108.0(3)
B10 B11 B12 60.1(2)
C2 B11 B7 58.94(16)
B6 B11 B7 108.3(2)
B10 B11 B7 107.8(3)
B12 B11 B7 59.7(2)
B8 B12 B9 60.6(2)
B8 B12 B7 59.6(2)
B9 B12 B7 108.2(2)
B8 B12 B11 108.2(2)
B9 B12 B11 108.1(3)
B7 B12 B11 60.52(19)
B8 B12 B10 108.4(3)
B9 B12 B10 60.0(2)
B7 B12 B10 108.2(2)
B11 B12 B10 59.8(2)

loop_
_geom_bond_atom_site_label_1
_geom_bond_atom_site_label_2
_geom_bond_distance
Si1 C25 1.855(3)
Si1 C26 1.861(3)
Si1 C27 1.870(3)
Si1 C24 1.937(2)
C1 C11 1.474(3)
C1 C2 1.671(3)
C1 B4 1.709(4)
C1 B5 1.722(4)
C1 B3 1.727(3)
C1 B6 1.743(4)
C2 C24 1.493(3)
C2 B11 1.718(4)
C2 B7 1.723(4)
C2 B6 1.740(4)
C2 B3 1.748(4)
C11 C14 1.343(3)
C11 C12 1.517(3)
C12 C13 1.524(4)
C14 C17 1.487(3)
C14 C15 1.514(3)
C15 C16 1.531(3)
C17 C24 1.358(3)
C17 C18 1.502(3)
C18 C23 1.384(3)
C18 C19 1.385(3)
C19 C20 1.366(4)
C20 C21 1.364(5)
C21 C22 1.375(5)
C22 C23 1.383(4)
B3 B7 1.750(4)
B3 B8 1.750(4)
B3 B4 1.767(4)
B4 B8 1.764(5)
B4 B9 1.775(5)
B4 B5 1.779(4)
B5 B10 1.767(5)
B5 B9 1.768(5)
B5 B6 1.770(5)
B6 B10 1.753(4)
B6 B11 1.763(5)
B7 B8 1.753(5)
B7 B12 1.768(5)
B7 B11 1.782(5)
B8 B12 1.761(5)
B8 B9 1.777(5)
B9 B12 1.764(6)
B9 B10 1.767(5)
B10 B11 1.763(5)
B10 B12 1.768(6)
B11 B12 1.768(5)
